data_7054068
loop_
_publ_author_name
'Misra, Rajneesh'
'Dhokale, Bhausaheb'
'Jadhav, Thaksen'
'Mobin, Shaikh M.'

_publ_section_title
;
 meso-Aryloxy and meso-arylaza linked BODIPY dimers: synthesis, structures
 and properties
;
_journal_issue 8
_journal_name_full 'New Journal of Chemistry'
_journal_page_first 3579
_journal_paper_doi 10.1039/C4NJ00354C
_journal_volume 38
_journal_year 2014
_chemical_formula_sum 'C24 H16 B2 F4 N4 O2'
_chemical_formula_weight 490.03
_chemical_name_systematic
;
 ?
;
_space_group_IT_number 2
_symmetry_cell_setting triclinic
_symmetry_space_group_name_Hall '-P 1'
_symmetry_space_group_name_H-M 'P -1'
_atom_sites_solution_hydrogens geom
_atom_sites_solution_primary direct
_atom_sites_solution_secondary difmap
_audit_creation_method SHELXL-97
_cell_angle_alpha 81.573(7)
_cell_angle_beta 66.188(8)
_cell_angle_gamma 83.531(7)
_cell_formula_units_Z 2
_cell_length_a 9.9907(7)
_cell_length_b 10.7791(9)
_cell_length_c 11.2843(9)
_cell_measurement_reflns_used 3057
_cell_measurement_temperature 150(2)
_cell_measurement_theta_max 71.9285
_cell_measurement_theta_min 4.1499
_cell_volume 1097.84(16)
_computing_cell_refinement 'CrysAlis RED, Oxford Diffraction Ltd.,'
_computing_data_collection 'CrysAlis CCD, Oxford Diffraction Ltd.,'
_computing_data_reduction 'CrysAlis RED, Oxford Diffraction Ltd.,'
_computing_molecular_graphics Ortep3
_computing_publication_material Shelx97
_computing_structure_refinement 'SHELXL-97 (Sheldrick, 1997)'
_computing_structure_solution 'SHELXS-97 (Sheldrick, 1997)'
_diffrn_ambient_temperature 150(2)
_diffrn_detector_area_resol_mean 15.9948
_diffrn_measured_fraction_theta_full 0.973
_diffrn_measured_fraction_theta_max 0.973
_diffrn_measurement_device_type 'OXFORD DIFFRACTION SUPER NOVA'
_diffrn_measurement_method \w/q-scan
_diffrn_radiation_monochromator graphite
_diffrn_radiation_source 'Micro-Focus (Cu) X-ray Source'
_diffrn_radiation_type CuK\a
_diffrn_radiation_wavelength 1.5418
_diffrn_reflns_av_R_equivalents 0.0128
_diffrn_reflns_av_sigmaI/netI 0.0207
_diffrn_reflns_limit_h_max 12
_diffrn_reflns_limit_h_min -6
_diffrn_reflns_limit_k_max 13
_diffrn_reflns_limit_k_min -12
_diffrn_reflns_limit_l_max 13
_diffrn_reflns_limit_l_min -13
_diffrn_reflns_number 7319
_diffrn_reflns_theta_full 72.07
_diffrn_reflns_theta_max 72.07
_diffrn_reflns_theta_min 4.15
_exptl_absorpt_coefficient_mu 1.010
_exptl_absorpt_correction_T_max 0.8799
_exptl_absorpt_correction_T_min 0.8010
_exptl_absorpt_correction_type multi-scan
_exptl_absorpt_process_details
;
CrysAlis RED, Oxford Diffraction Ltd.,
Version 1.171.31.7 (release 18-10-2006 CrysAlis171 .NET)
(compiled Oct 18 2006,16:28:17)
Empirical absorption correction using spherical harmonics,
 implemented in SCALE3 ABSPACK scaling algorithm.
;
_exptl_crystal_colour RED
_exptl_crystal_density_diffrn 1.482
_exptl_crystal_density_method 'not measured'
_exptl_crystal_description BLOCK
_exptl_crystal_F_000 500
_exptl_crystal_size_max 0.23
_exptl_crystal_size_mid 0.18
_exptl_crystal_size_min 0.13
_refine_diff_density_max 0.198
_refine_diff_density_min -0.213
_refine_diff_density_rms 0.037
_refine_ls_extinction_method none
_refine_ls_goodness_of_fit_ref 1.028
_refine_ls_hydrogen_treatment riding
_refine_ls_matrix_type full
_refine_ls_number_parameters 325
_refine_ls_number_reflns 4205
_refine_ls_number_restraints 0
_refine_ls_restrained_S_all 1.028
_refine_ls_R_factor_all 0.0491
_refine_ls_R_factor_gt 0.0393
_refine_ls_shift/su_max 0.000
_refine_ls_shift/su_mean 0.000
_refine_ls_structure_factor_coef Fsqd
_refine_ls_weighting_details 'calc w=1/[\s^2^(Fo^2^)+(0.0575P)^2^+0.1700P] where P=(Fo^2^+2Fc^2^)/3'
_refine_ls_weighting_scheme calc
_refine_ls_wR_factor_gt 0.1004
_refine_ls_wR_factor_ref 0.1100
_reflns_number_gt 3426
_reflns_number_total 4205
_reflns_threshold_expression >2sigma(I)
_cod_data_source_file c4nj00354c2.cif
_cod_data_source_block 3e
_cod_depositor_comments
;
The following automatic conversions were performed:

'_symmetry_cell_setting' value 'Triclinic' changed to 'triclinic'
according to
/usr/data/users/saulius/crontab/automatic-downloads/rss-feeds/RSC/lib/dictionaries/cif_core.dic
dictionary named 'cif_core.dic' version 2.4.2 from 2011-04-26.

Automatic conversion script
Id: cif_fix_values 2281 2013-09-26 08:29:07Z andrius 

 Adding full bibliography for 7054066--7054069.cif.
;
_cod_original_cell_volume 1097.84(15)
_cod_database_code 7054068

loop_
_symmetry_equiv_pos_as_xyz
'x, y, z'
'-x, -y, -z'

loop_
_atom_site_label
_atom_site_type_symbol
_atom_site_fract_x
_atom_site_fract_y
_atom_site_fract_z
_atom_site_U_iso_or_equiv
_atom_site_adp_type
_atom_site_occupancy
_atom_site_symmetry_multiplicity
_atom_site_calc_flag
_atom_site_refinement_flags
B1 B 0.2013(3) 0.6673(2) 1.7030(2) 0.0613(5) Uani 1 1 d .
B2 B 0.3485(2) 0.13239(18) 0.89946(16) 0.0457(4) Uani 1 1 d .
F1 F 0.17610(18) 0.79465(11) 1.68803(15) 0.1076(5) Uani 1 1 d .
F2 F 0.28192(15) 0.63435(16) 1.77841(13) 0.1014(5) Uani 1 1 d .
F3 F 0.45951(11) 0.09884(10) 0.78612(9) 0.0646(3) Uani 1 1 d .
F4 F 0.26104(11) 0.23108(9) 0.86790(9) 0.0586(3) Uani 1 1 d .
N1 N 0.05382(15) 0.60351(12) 1.76761(13) 0.0504(3) Uani 1 1 d .
N2 N 0.28223(15) 0.61662(13) 1.56920(14) 0.0524(3) Uani 1 1 d .
N3 N 0.25441(14) 0.02187(12) 0.97781(12) 0.0461(3) Uani 1 1 d .
N4 N 0.41136(13) 0.17554(12) 0.99082(12) 0.0448(3) Uani 1 1 d .
O1 O 0.05816(12) 0.37408(11) 1.56300(13) 0.0603(3) Uani 1 1 d .
O2 O 0.18388(14) 0.02925(10) 1.31377(10) 0.0567(3) Uani 1 1 d .
C1 C -0.0564(2) 0.62384(19) 1.88133(18) 0.0666(5) Uani 1 1 d .
H1 H -0.0587 0.6855 1.9344 0.080 Uiso 1 1 calc R
C2 C -0.1666(2) 0.5428(2) 1.9111(2) 0.0724(5) Uani 1 1 d .
H2 H -0.2558 0.5394 1.9863 0.087 Uiso 1 1 calc R
C3 C -0.12261(19) 0.46834(17) 1.81151(18) 0.0596(4) Uani 1 1 d .
H3 H -0.1754 0.4036 1.8048 0.072 Uiso 1 1 calc R
C4 C 0.01561(17) 0.50626(14) 1.72141(15) 0.0462(3) Uani 1 1 d .
C5 C 0.10851(17) 0.46510(15) 1.60332(15) 0.0464(3) Uani 1 1 d .
C6 C 0.24096(17) 0.51883(15) 1.52562(15) 0.0497(4) Uani 1 1 d .
C7 C 0.3461(2) 0.50058(19) 1.40055(17) 0.0626(5) Uani 1 1 d .
H7 H 0.3455 0.4402 1.3474 0.075 Uiso 1 1 calc R
C8 C 0.4500(2) 0.5863(2) 1.36958(19) 0.0699(5) Uani 1 1 d .
H8 H 0.5349 0.5962 1.2910 0.084 Uiso 1 1 calc R
C9 C 0.4080(2) 0.65594(18) 1.4745(2) 0.0659(5) Uani 1 1 d .
H9 H 0.4608 0.7220 1.4787 0.079 Uiso 1 1 calc R
C10 C 0.14449(16) 0.26410(14) 1.52823(14) 0.0432(3) Uani 1 1 d .
C11 C 0.23312(17) 0.21037(16) 1.59172(14) 0.0486(4) Uani 1 1 d .
H11 H 0.2438 0.2517 1.6559 0.058 Uiso 1 1 calc R
C12 C 0.30580(19) 0.09570(17) 1.56019(16) 0.0555(4) Uani 1 1 d .
H12 H 0.3667 0.0576 1.6035 0.067 Uiso 1 1 calc R
C13 C 0.29127(19) 0.03538(16) 1.46638(16) 0.0545(4) Uani 1 1 d .
H13 H 0.3411 -0.0438 1.4449 0.065 Uiso 1 1 calc R
C14 C 0.20296(18) 0.09290(14) 1.40501(13) 0.0459(3) Uani 1 1 d .
C15 C 0.12623(17) 0.20606(14) 1.43491(14) 0.0461(3) Uani 1 1 d .
H15 H 0.0633 0.2428 1.3931 0.055 Uiso 1 1 calc R
C16 C 0.1952(2) -0.05940(17) 0.93607(18) 0.0601(4) Uani 1 1 d .
H16 H 0.2133 -0.0641 0.8474 0.072 Uiso 1 1 calc R
C17 C 0.1038(2) -0.13557(19) 1.0413(2) 0.0667(5) Uani 1 1 d .
H17 H 0.0496 -0.2007 1.0373 0.080 Uiso 1 1 calc R
C18 C 0.10601(19) -0.09940(16) 1.15214(18) 0.0570(4) Uani 1 1 d .
H18 H 0.0535 -0.1343 1.2392 0.068 Uiso 1 1 calc R
C19 C 0.20047(16) -0.00132(14) 1.11231(14) 0.0440(3) Uani 1 1 d .
C20 C 0.24820(16) 0.06401(13) 1.18515(13) 0.0420(3) Uani 1 1 d .
C21 C 0.35621(16) 0.15136(14) 1.12629(14) 0.0417(3) Uani 1 1 d .
C22 C 0.43729(18) 0.21819(15) 1.16998(16) 0.0512(4) Uani 1 1 d .
H22 H 0.4241 0.2194 1.2580 0.061 Uiso 1 1 calc R
C23 C 0.5391(2) 0.28138(17) 1.06236(18) 0.0598(4) Uani 1 1 d .
H23 H 0.6091 0.3344 1.0621 0.072 Uiso 1 1 calc R
C24 C 0.52030(18) 0.25311(17) 0.95424(17) 0.0559(4) Uani 1 1 d .
H24 H 0.5766 0.2843 0.8667 0.067 Uiso 1 1 calc R

loop_
_atom_site_aniso_label
_atom_site_aniso_U_11
_atom_site_aniso_U_22
_atom_site_aniso_U_33
_atom_site_aniso_U_23
_atom_site_aniso_U_13
_atom_site_aniso_U_12
B1 0.0726(13) 0.0553(11) 0.0673(13) -0.0136(9) -0.0341(11) -0.0143(10)
B2 0.0521(9) 0.0537(10) 0.0328(8) -0.0077(7) -0.0165(7) -0.0062(8)
F1 0.1375(12) 0.0522(7) 0.1167(11) -0.0225(7) -0.0235(10) -0.0257(7)
F2 0.0862(8) 0.1631(14) 0.0820(9) -0.0265(9) -0.0517(7) -0.0268(9)
F3 0.0666(6) 0.0789(7) 0.0396(5) -0.0162(5) -0.0077(4) -0.0081(5)
F4 0.0715(6) 0.0617(6) 0.0522(5) -0.0041(4) -0.0355(5) -0.0020(5)
N1 0.0590(8) 0.0485(7) 0.0498(7) -0.0142(6) -0.0250(6) -0.0019(6)
N2 0.0529(7) 0.0505(8) 0.0581(8) 0.0001(6) -0.0262(7) -0.0106(6)
N3 0.0520(7) 0.0520(7) 0.0396(6) -0.0118(5) -0.0201(6) -0.0075(6)
N4 0.0467(7) 0.0527(7) 0.0366(6) -0.0015(5) -0.0171(5) -0.0112(6)
O1 0.0511(6) 0.0628(7) 0.0808(8) -0.0358(6) -0.0328(6) 0.0043(5)
O2 0.0812(8) 0.0527(6) 0.0329(5) -0.0069(5) -0.0132(5) -0.0243(6)
C1 0.0751(12) 0.0696(12) 0.0567(11) -0.0262(9) -0.0235(9) 0.0041(10)
C2 0.0649(12) 0.0796(13) 0.0592(11) -0.0185(10) -0.0070(9) -0.0037(10)
C3 0.0536(9) 0.0548(10) 0.0649(11) -0.0107(8) -0.0156(8) -0.0061(8)
C4 0.0501(8) 0.0431(8) 0.0495(8) -0.0100(6) -0.0222(7) -0.0022(6)
C5 0.0499(8) 0.0473(8) 0.0501(8) -0.0127(7) -0.0259(7) -0.0018(7)
C6 0.0512(9) 0.0555(9) 0.0456(8) -0.0067(7) -0.0218(7) -0.0038(7)
C7 0.0625(11) 0.0754(12) 0.0472(9) -0.0052(8) -0.0208(8) 0.0010(9)
C8 0.0600(11) 0.0786(13) 0.0553(11) 0.0141(9) -0.0135(9) -0.0039(9)
C9 0.0579(10) 0.0592(11) 0.0760(13) 0.0165(9) -0.0271(10) -0.0148(8)
C10 0.0432(8) 0.0480(8) 0.0390(7) -0.0107(6) -0.0141(6) -0.0060(6)
C11 0.0528(9) 0.0617(10) 0.0344(7) -0.0068(7) -0.0178(7) -0.0115(7)
C12 0.0604(10) 0.0612(10) 0.0466(9) 0.0029(7) -0.0256(8) -0.0043(8)
C13 0.0647(10) 0.0472(9) 0.0457(9) -0.0035(7) -0.0171(8) -0.0008(7)
C14 0.0595(9) 0.0468(8) 0.0292(7) -0.0046(6) -0.0125(6) -0.0129(7)
C15 0.0565(9) 0.0488(8) 0.0383(7) -0.0059(6) -0.0231(7) -0.0061(7)
C16 0.0713(11) 0.0663(11) 0.0553(10) -0.0188(8) -0.0319(9) -0.0121(9)
C17 0.0727(12) 0.0666(11) 0.0744(12) -0.0161(9) -0.0348(10) -0.0242(9)
C18 0.0578(10) 0.0575(10) 0.0556(10) -0.0079(8) -0.0176(8) -0.0190(8)
C19 0.0456(8) 0.0468(8) 0.0389(7) -0.0095(6) -0.0129(6) -0.0084(6)
C20 0.0505(8) 0.0407(7) 0.0338(7) -0.0067(6) -0.0141(6) -0.0052(6)
C21 0.0492(8) 0.0430(8) 0.0357(7) -0.0055(6) -0.0182(6) -0.0064(6)
C22 0.0627(10) 0.0535(9) 0.0458(8) -0.0044(7) -0.0278(8) -0.0142(7)
C23 0.0625(10) 0.0659(11) 0.0602(10) 0.0020(8) -0.0311(9) -0.0254(9)
C24 0.0536(9) 0.0682(11) 0.0464(9) 0.0044(8) -0.0192(7) -0.0221(8)

loop_
_atom_type_symbol
_atom_type_description
_atom_type_scat_dispersion_real
_atom_type_scat_dispersion_imag
_atom_type_scat_source
C C 0.0181 0.0091 'International Tables Vol C Tables 4.2.6.8 and 6.1.1.4'
H H 0.0000 0.0000 'International Tables Vol C Tables 4.2.6.8 and 6.1.1.4'
O O 0.0492 0.0322 'International Tables Vol C Tables 4.2.6.8 and 6.1.1.4'
N N 0.0311 0.0180 'International Tables Vol C Tables 4.2.6.8 and 6.1.1.4'
F F 0.0727 0.0534 'International Tables Vol C Tables 4.2.6.8 and 6.1.1.4'
B B 0.0090 0.0039 'International Tables Vol C Tables 4.2.6.8 and 6.1.1.4'

loop_
_geom_angle_atom_site_label_1
_geom_angle_atom_site_label_2
_geom_angle_atom_site_label_3
_geom_angle
F1 B1 F2 110.59(17)
F1 B1 N2 110.82(17)
F2 B1 N2 109.87(17)
F1 B1 N1 109.79(18)
F2 B1 N1 109.70(17)
N2 B1 N1 105.97(13)
F3 B2 F4 108.75(13)
F3 B2 N3 112.10(14)
F4 B2 N3 109.97(13)
F3 B2 N4 110.93(14)
F4 B2 N4 109.11(13)
N3 B2 N4 105.93(12)
C1 N1 C4 106.81(15)
C1 N1 B1 127.57(15)
C4 N1 B1 125.48(14)
C9 N2 C6 106.97(16)
C9 N2 B1 126.54(16)
C6 N2 B1 126.47(14)
C16 N3 C19 107.05(14)
C16 N3 B2 128.81(14)
C19 N3 B2 123.72(12)
C24 N4 C21 107.63(13)
C24 N4 B2 125.62(13)
C21 N4 B2 126.47(12)
C5 O1 C10 119.66(12)
C20 O2 C14 121.81(12)
N1 C1 C2 110.83(16)
N1 C1 H1 124.6
C2 C1 H1 124.6
C3 C2 C1 107.09(17)
C3 C2 H2 126.5
C1 C2 H2 126.5
C2 C3 C4 106.91(17)
C2 C3 H3 126.5
C4 C3 H3 126.5
C5 C4 N1 120.10(14)
C5 C4 C3 131.54(15)
N1 C4 C3 108.36(14)
O1 C5 C4 115.78(14)
O1 C5 C6 121.55(14)
C4 C5 C6 122.54(14)
N2 C6 C5 118.72(14)
N2 C6 C7 108.22(15)
C5 C6 C7 132.92(16)
C8 C7 C6 107.14(17)
C8 C7 H7 126.4
C6 C7 H7 126.4
C7 C8 C9 107.27(17)
C7 C8 H8 126.4
C9 C8 H8 126.4
N2 C9 C8 110.41(18)
N2 C9 H9 124.8
C8 C9 H9 124.8
C15 C10 C11 121.96(14)
C15 C10 O1 115.99(13)
C11 C10 O1 121.80(13)
C12 C11 C10 118.78(14)
C12 C11 H11 120.6
C10 C11 H11 120.6
C11 C12 C13 120.88(15)
C11 C12 H12 119.6
C13 C12 H12 119.6
C14 C13 C12 118.29(15)
C14 C13 H13 120.9
C12 C13 H13 120.9
C13 C14 C15 122.88(14)
C13 C14 O2 118.12(14)
C15 C14 O2 118.89(14)
C14 C15 C10 117.19(14)
C14 C15 H15 121.4
C10 C15 H15 121.4
N3 C16 C17 110.10(15)
N3 C16 H16 125.0
C17 C16 H16 125.0
C18 C17 C16 107.37(15)
C18 C17 H17 126.3
C16 C17 H17 126.3
C17 C18 C19 106.84(16)
C17 C18 H18 126.6
C19 C18 H18 126.6
N3 C19 C18 108.64(13)
N3 C19 C20 121.00(13)
C18 C19 C20 130.24(14)
O2 C20 C21 125.19(13)
O2 C20 C19 112.60(13)
C21 C20 C19 122.15(13)
N4 C21 C20 117.31(12)
N4 C21 C22 107.33(13)
C20 C21 C22 135.11(14)
C23 C22 C21 107.69(14)
C23 C22 H22 126.2
C21 C22 H22 126.2
C22 C23 C24 106.97(15)
C22 C23 H23 126.5
C24 C23 H23 126.5
N4 C24 C23 110.37(15)
N4 C24 H24 124.8
C23 C24 H24 124.8

loop_
_geom_bond_atom_site_label_1
_geom_bond_atom_site_label_2
_geom_bond_distance
B1 F1 1.365(3)
B1 F2 1.378(3)
B1 N2 1.546(3)
B1 N1 1.546(3)
B2 F3 1.377(2)
B2 F4 1.397(2)
B2 N3 1.535(2)
B2 N4 1.550(2)
N1 C1 1.340(2)
N1 C4 1.3883(19)
N2 C9 1.343(2)
N2 C6 1.392(2)
N3 C16 1.342(2)
N3 C19 1.3839(19)
N4 C24 1.340(2)
N4 C21 1.3943(18)
O1 C5 1.3599(18)
O1 C10 1.3915(18)
O2 C20 1.3422(17)
O2 C14 1.4008(17)
C1 C2 1.386(3)
C1 H1 0.9500
C2 C3 1.374(3)
C2 H2 0.9500
C3 C4 1.407(2)
C3 H3 0.9500
C4 C5 1.384(2)
C5 C6 1.394(2)
C6 C7 1.404(2)
C7 C8 1.372(3)
C7 H7 0.9500
C8 C9 1.389(3)
C8 H8 0.9500
C9 H9 0.9500
C10 C15 1.3811(19)
C10 C11 1.381(2)
C11 C12 1.378(2)
C11 H11 0.9500
C12 C13 1.383(2)
C12 H12 0.9500
C13 C14 1.374(2)
C13 H13 0.9500
C14 C15 1.375(2)
C15 H15 0.9500
C16 C17 1.388(3)
C16 H16 0.9500
C17 C18 1.373(2)
C17 H17 0.9500
C18 C19 1.398(2)
C18 H18 0.9500
C19 C20 1.400(2)
C20 C21 1.400(2)
C21 C22 1.406(2)
C22 C23 1.375(2)
C22 H22 0.9500
C23 C24 1.387(2)
C23 H23 0.9500
C24 H24 0.9500

loop_
_geom_torsion_atom_site_label_1
_geom_torsion_atom_site_label_2
_geom_torsion_atom_site_label_3
_geom_torsion_atom_site_label_4
_geom_torsion
F1 B1 N1 C1 -56.2(3)
F2 B1 N1 C1 65.6(2)
N2 B1 N1 C1 -175.89(16)
F1 B1 N1 C4 128.85(18)
F2 B1 N1 C4 -109.43(19)
N2 B1 N1 C4 9.1(2)
F1 B1 N2 C9 53.8(3)
F2 B1 N2 C9 -68.7(2)
N1 B1 N2 C9 172.83(15)
F1 B1 N2 C6 -128.38(18)
F2 B1 N2 C6 109.11(19)
N1 B1 N2 C6 -9.3(2)
F3 B2 N3 C16 -47.7(2)
F4 B2 N3 C16 73.4(2)
N4 B2 N3 C16 -168.86(15)
F3 B2 N3 C19 140.64(14)
F4 B2 N3 C19 -98.25(16)
N4 B2 N3 C19 19.5(2)
F3 B2 N4 C24 44.8(2)
F4 B2 N4 C24 -75.0(2)
N3 B2 N4 C24 166.63(15)
F3 B2 N4 C21 -142.08(15)
F4 B2 N4 C21 98.13(17)
N3 B2 N4 C21 -20.2(2)
C4 N1 C1 C2 -0.2(2)
B1 N1 C1 C2 -175.96(17)
N1 C1 C2 C3 0.2(2)
C1 C2 C3 C4 -0.1(2)
C1 N1 C4 C5 179.15(15)
B1 N1 C4 C5 -5.0(2)
C1 N1 C4 C3 0.14(19)
B1 N1 C4 C3 175.99(16)
C2 C3 C4 C5 -178.86(18)
C2 C3 C4 N1 0.0(2)
C10 O1 C5 C4 -127.33(16)
C10 O1 C5 C6 56.9(2)
N1 C4 C5 O1 -176.64(13)
C3 C4 C5 O1 2.1(3)
N1 C4 C5 C6 -0.9(2)
C3 C4 C5 C6 177.84(17)
C9 N2 C6 C5 -176.56(15)
B1 N2 C6 C5 5.3(2)
C9 N2 C6 C7 -0.25(18)
B1 N2 C6 C7 -178.43(16)
O1 C5 C6 N2 176.30(13)
C4 C5 C6 N2 0.8(2)
O1 C5 C6 C7 1.1(3)
C4 C5 C6 C7 -174.40(18)
N2 C6 C7 C8 0.3(2)
C5 C6 C7 C8 175.84(18)
C6 C7 C8 C9 -0.2(2)
C6 N2 C9 C8 0.1(2)
B1 N2 C9 C8 178.32(17)
C7 C8 C9 N2 0.0(2)
C5 O1 C10 C15 -150.23(15)
C5 O1 C10 C11 35.4(2)
C15 C10 C11 C12 0.3(2)
O1 C10 C11 C12 174.33(14)
C10 C11 C12 C13 0.3(2)
C11 C12 C13 C14 0.2(3)
C12 C13 C14 C15 -1.5(2)
C12 C13 C14 O2 -177.51(14)
C20 O2 C14 C13 -106.29(17)
C20 O2 C14 C15 77.5(2)
C13 C14 C15 C10 2.1(2)
O2 C14 C15 C10 178.06(13)
C11 C10 C15 C14 -1.5(2)
O1 C10 C15 C14 -175.80(13)
C19 N3 C16 C17 -0.2(2)
B2 N3 C16 C17 -172.90(16)
N3 C16 C17 C18 0.4(2)
C16 C17 C18 C19 -0.4(2)
C16 N3 C19 C18 -0.05(18)
B2 N3 C19 C18 173.13(14)
C16 N3 C19 C20 176.46(15)
B2 N3 C19 C20 -10.4(2)
C17 C18 C19 N3 0.3(2)
C17 C18 C19 C20 -175.81(17)
C14 O2 C20 C21 10.3(2)
C14 O2 C20 C19 -172.41(14)
N3 C19 C20 O2 179.91(14)
C18 C19 C20 O2 -4.4(2)
N3 C19 C20 C21 -2.7(2)
C18 C19 C20 C21 172.95(16)
C24 N4 C21 C20 -175.16(14)
B2 N4 C21 C20 10.7(2)
C24 N4 C21 C22 -0.02(18)
B2 N4 C21 C22 -174.19(14)
O2 C20 C21 N4 179.67(14)
C19 C20 C21 N4 2.6(2)
O2 C20 C21 C22 6.3(3)
C19 C20 C21 C22 -170.78(17)
N4 C21 C22 C23 0.07(19)
C20 C21 C22 C23 173.94(18)
C21 C22 C23 C24 -0.1(2)
C21 N4 C24 C23 0.0(2)
B2 N4 C24 C23 174.20(15)
C22 C23 C24 N4 0.1(2)
